data_4081525
loop_
_publ_author_name
'Klapp, Lutz R. R.'
'Bruhn, Clemens'
'Leibold, Michael'
'Siemeling, Ulrich'

_publ_section_title
;
 Ferrocene-Based Bis(guanidines): Superbases for Tridentate
 N,Fe,N-Coordination
;
_journal_issue 20
_journal_name_full Organometallics
_journal_page_first 5862
_journal_paper_doi 10.1021/om400454v
_journal_volume 32
_journal_year 2013
_chemical_formula_moiety 'C28 H40 Fe N6'
_chemical_formula_sum 'C28 H40 Fe N6'
_chemical_formula_weight 516.51
_chemical_name_systematic
; 
 ? 
;
_space_group_IT_number 43
_symmetry_cell_setting orthorhombic
_symmetry_Int_Tables_number 43
_symmetry_space_group_name_Hall 'F 2 -2d'
_symmetry_space_group_name_H-M 'F d d 2'
_atom_sites_solution_hydrogens geom
_atom_sites_solution_primary direct
_atom_sites_solution_secondary difmap
_audit_creation_method SHELXL-97
_cell_angle_alpha 90.00
_cell_angle_beta 90.00
_cell_angle_gamma 90.00
_cell_formula_units_Z 8
_cell_length_a 26.484(2)
_cell_length_b 20.994(3)
_cell_length_c 9.2353(7)
_cell_measurement_reflns_used 9707
_cell_measurement_temperature 130(2)
_cell_measurement_theta_max 25.61
_cell_measurement_theta_min 2.48
_cell_volume 5134.9(9)
_computing_structure_refinement 'SHELXL-97 (Sheldrick, 1997)'
_computing_structure_solution 'SHELXS-97 (Sheldrick, 1990)'
_diffrn_ambient_temperature 130(2)
_diffrn_detector 'image plate (34 cm diameter)'
_diffrn_detector_area_resol_mean 6.67
_diffrn_detector_type STOE
_diffrn_measured_fraction_theta_full 0.996
_diffrn_measured_fraction_theta_max 0.996
_diffrn_measurement_details ' 156 frames, detector distance = 135 mm'
_diffrn_measurement_device '2-circle goniometer'
_diffrn_measurement_device_type 'STOE IPDS 2'
_diffrn_measurement_method 'rotation method'
_diffrn_radiation_collimation '0.5 mm diameter, multiple pinhole'
_diffrn_radiation_monochromator 'plane graphite'
_diffrn_radiation_polarisn_norm 0
_diffrn_radiation_type 'Mo K\a'
_diffrn_radiation_wavelength 0.71073
_diffrn_reflns_av_R_equivalents 0.0277
_diffrn_reflns_av_sigmaI/netI 0.0220
_diffrn_reflns_limit_h_max 31
_diffrn_reflns_limit_h_min -26
_diffrn_reflns_limit_k_max 24
_diffrn_reflns_limit_k_min -24
_diffrn_reflns_limit_l_max 9
_diffrn_reflns_limit_l_min -10
_diffrn_reflns_number 7013
_diffrn_reflns_theta_full 25.00
_diffrn_reflns_theta_max 25.00
_diffrn_reflns_theta_min 2.48
_diffrn_source 'sealed X-ray tube, 12 x 0.4 mm long-fine focus'
_diffrn_source_current 30
_diffrn_source_power 1.50
_diffrn_source_voltage 50
_diffrn_standards_decay_% 0
_exptl_absorpt_coefficient_mu 0.616
_exptl_absorpt_correction_T_max 0.9581
_exptl_absorpt_correction_T_min 0.8655
_exptl_absorpt_correction_type integration
_exptl_absorpt_process_details 'X-red ver. 1.31 (Stoe & Cie. 2005)'
_exptl_crystal_colour orange
_exptl_crystal_density_diffrn 1.336
_exptl_crystal_density_method 'not measured'
_exptl_crystal_description block
_exptl_crystal_F_000 2208
_exptl_crystal_size_max 0.39
_exptl_crystal_size_mid 0.10
_exptl_crystal_size_min 0.09
_refine_diff_density_max 0.256
_refine_diff_density_min -0.122
_refine_diff_density_rms 0.033
_refine_ls_abs_structure_details 'Flack H D (1983), Acta Cryst. A39, 876-881'
_refine_ls_abs_structure_Flack -0.012(13)
_refine_ls_extinction_method none
_refine_ls_goodness_of_fit_ref 1.043
_refine_ls_hydrogen_treatment constr
_refine_ls_matrix_type full
_refine_ls_number_parameters 159
_refine_ls_number_reflns 2060
_refine_ls_number_restraints 1
_refine_ls_restrained_S_all 1.043
_refine_ls_R_factor_all 0.0222
_refine_ls_R_factor_gt 0.0209
_refine_ls_shift/su_max 0.000
_refine_ls_shift/su_mean 0.000
_refine_ls_structure_factor_coef Fsqd
_refine_ls_weighting_details 'calc w=1/[\s^2^(Fo^2^)+(0.0381P)^2^+0.0000P] where P=(Fo^2^+2Fc^2^)/3'
_refine_ls_weighting_scheme calc
_refine_ls_wR_factor_gt 0.0528
_refine_ls_wR_factor_ref 0.0531
_reflns_number_gt 1966
_reflns_number_total 2060
_reflns_threshold_expression >2sigma(I)
_cod_data_source_file om400454v_si_002.cif
_cod_data_source_block i1073
_cod_original_cell_volume 5134.8(9)
_cod_database_code 4081525

loop_
_symmetry_equiv_pos_as_xyz
'x, y, z'
'-x, -y, z'
'-x+1/4, y+1/4, z+1/4'
'x+3/4, -y+3/4, z+1/4'
'x, y+1/2, z+1/2'
'-x, -y+1/2, z+1/2'
'-x+1/4, y+3/4, z+3/4'
'x+3/4, -y+5/4, z+3/4'
'x+1/2, y, z+1/2'
'-x+1/2, -y, z+1/2'
'-x+3/4, y+1/4, z+3/4'
'x+5/4, -y+3/4, z+3/4'
'x+1/2, y+1/2, z'
'-x+1/2, -y+1/2, z'
'-x+3/4, y+3/4, z+1/4'
'x+5/4, -y+5/4, z+1/4'

loop_
_atom_site_label
_atom_site_type_symbol
_atom_site_fract_x
_atom_site_fract_y
_atom_site_fract_z
_atom_site_U_iso_or_equiv
_atom_site_adp_type
_atom_site_occupancy
_atom_site_symmetry_multiplicity
_atom_site_calc_flag
_atom_site_refinement_flags
C1 C 0.04481(7) 0.06269(7) 0.5168(2) 0.0256(4) Uani 1 1 d .
C2 C -0.00700(7) 0.08396(8) 0.5116(2) 0.0275(4) Uani 1 1 d .
H2A H -0.0282 0.0909 0.5930 0.033 Uiso 1 1 calc R
C3 C -0.02107(8) 0.09279(7) 0.3633(2) 0.0300(4) Uani 1 1 d .
H3A H -0.0531 0.1067 0.3294 0.036 Uiso 1 1 calc R
C4 C 0.02151(8) 0.07698(8) 0.2753(2) 0.0285(4) Uani 1 1 d .
H4A H 0.0229 0.0787 0.1726 0.034 Uiso 1 1 calc R
C5 C 0.06183(7) 0.05798(7) 0.3695(2) 0.0271(4) Uani 1 1 d .
H5A H 0.0944 0.0445 0.3394 0.033 Uiso 1 1 calc R
C6 C 0.07132(6) 0.07581(8) 0.7580(2) 0.0265(4) Uani 1 1 d .
C7 C 0.07606(8) 0.18714(7) 0.6578(2) 0.0325(4) Uani 1 1 d .
H7A H 0.0648 0.1720 0.5616 0.039 Uiso 1 1 calc R
H7B H 0.1129 0.1952 0.6547 0.039 Uiso 1 1 calc R
C8 C 0.04749(8) 0.24658(9) 0.7026(2) 0.0384(5) Uani 1 1 d .
H8A H 0.0658 0.2854 0.6719 0.046 Uiso 1 1 calc R
H8B H 0.0133 0.2471 0.6595 0.046 Uiso 1 1 calc R
C9 C 0.04466(8) 0.24249(8) 0.8659(2) 0.0371(5) Uani 1 1 d .
H9A H 0.0155 0.2669 0.9035 0.044 Uiso 1 1 calc R
H9B H 0.0759 0.2590 0.9110 0.044 Uiso 1 1 calc R
C10 C 0.03840(8) 0.17116(7) 0.8954(2) 0.0347(4) Uani 1 1 d .
H10A H 0.0549 0.1589 0.9875 0.042 Uiso 1 1 calc R
H10B H 0.0023 0.1593 0.8998 0.042 Uiso 1 1 calc R
C11 C 0.07785(8) -0.02575(8) 0.8918(3) 0.0353(4) Uani 1 1 d .
H11A H 0.0962 -0.0448 0.8091 0.042 Uiso 1 1 calc R
H11B H 0.0423 -0.0404 0.8899 0.042 Uiso 1 1 calc R
C12 C 0.10306(9) -0.04242(9) 1.0348(2) 0.0404(5) Uani 1 1 d .
H12A H 0.1158 -0.0868 1.0348 0.048 Uiso 1 1 calc R
H12B H 0.0796 -0.0366 1.1173 0.048 Uiso 1 1 calc R
C13 C 0.14626(8) 0.00539(10) 1.0400(2) 0.0443(5) Uani 1 1 d .
H13A H 0.1744 -0.0080 0.9766 0.053 Uiso 1 1 calc R
H13B H 0.1590 0.0107 1.1401 0.053 Uiso 1 1 calc R
C14 C 0.12186(7) 0.06720(9) 0.9845(2) 0.0359(4) Uani 1 1 d .
H14B H 0.1082 0.0927 1.0656 0.043 Uiso 1 1 calc R
H14A H 0.1466 0.0933 0.9302 0.043 Uiso 1 1 calc R
Fe1 Fe 0.0000 0.0000 0.39886(3) 0.02306(10) Uani 1 2 d S
N1 N 0.07163(5) 0.04236(6) 0.63940(18) 0.0283(3) Uani 1 1 d .
N2 N 0.06349(6) 0.14075(6) 0.77089(17) 0.0318(4) Uani 1 1 d .
N3 N 0.08090(6) 0.04466(6) 0.8884(2) 0.0293(3) Uani 1 1 d .

loop_
_atom_site_aniso_label
_atom_site_aniso_U_11
_atom_site_aniso_U_22
_atom_site_aniso_U_33
_atom_site_aniso_U_23
_atom_site_aniso_U_13
_atom_site_aniso_U_12
C1 0.0321(9) 0.0191(7) 0.0255(9) -0.0013(7) -0.0012(8) -0.0002(6)
C2 0.0317(10) 0.0201(8) 0.0306(11) -0.0043(7) 0.0016(9) 0.0017(6)
C3 0.0345(9) 0.0189(7) 0.0368(12) 0.0032(7) -0.0043(9) 0.0020(7)
C4 0.0390(11) 0.0236(8) 0.0230(10) 0.0038(7) -0.0016(10) -0.0044(8)
C5 0.0308(9) 0.0235(8) 0.0270(10) -0.0003(7) 0.0029(8) -0.0025(7)
C6 0.0295(9) 0.0244(8) 0.0257(10) -0.0006(7) -0.0004(8) -0.0022(6)
C7 0.0458(10) 0.0244(7) 0.0273(10) 0.0007(7) 0.0065(10) -0.0059(7)
C8 0.0483(12) 0.0323(9) 0.0347(10) 0.0061(8) 0.0072(9) 0.0050(9)
C9 0.0483(12) 0.0273(8) 0.0355(12) -0.0029(7) 0.0073(9) 0.0038(7)
C10 0.0490(11) 0.0279(8) 0.0272(10) -0.0005(8) 0.0100(10) 0.0000(7)
C11 0.0466(11) 0.0255(8) 0.0338(11) 0.0006(9) -0.0005(11) 0.0029(8)
C12 0.0562(12) 0.0358(9) 0.0292(11) 0.0044(8) 0.0027(10) 0.0140(9)
C13 0.0392(11) 0.0626(13) 0.0311(12) 0.0017(9) -0.0043(10) 0.0116(9)
C14 0.0350(10) 0.0436(10) 0.0291(11) 0.0005(8) -0.0040(9) -0.0084(8)
Fe1 0.02925(17) 0.01905(14) 0.02089(16) 0.000 0.000 -0.00022(15)
N1 0.0343(7) 0.0255(6) 0.0252(8) -0.0035(7) -0.0025(8) 0.0013(5)
N2 0.0497(9) 0.0215(7) 0.0242(8) -0.0004(6) 0.0061(8) -0.0026(6)
N3 0.0370(8) 0.0236(6) 0.0273(8) -0.0003(7) -0.0028(8) -0.0030(5)

loop_
_atom_type_symbol
_atom_type_description
_atom_type_scat_dispersion_real
_atom_type_scat_dispersion_imag
_atom_type_scat_source
C C 0.0033 0.0016 'International Tables Vol C Tables 4.2.6.8 and 6.1.1.4'
H H 0.0000 0.0000 'International Tables Vol C Tables 4.2.6.8 and 6.1.1.4'
Fe Fe 0.3463 0.8444 'International Tables Vol C Tables 4.2.6.8 and 6.1.1.4'
N N 0.0061 0.0033 'International Tables Vol C Tables 4.2.6.8 and 6.1.1.4'

loop_
_geom_angle_atom_site_label_1
_geom_angle_atom_site_label_2
_geom_angle_atom_site_label_3
_geom_angle
_geom_angle_site_symmetry_1
_geom_angle_site_symmetry_3
N1 C1 C5 125.76(15) . .
N1 C1 C2 127.05(17) . .
C5 C1 C2 106.71(17) . .
N1 C1 Fe1 121.26(10) . .
C5 C1 Fe1 68.87(10) . .
C2 C1 Fe1 68.65(10) . .
C3 C2 C1 108.65(19) . .
C3 C2 Fe1 69.52(11) . .
C1 C2 Fe1 70.49(10) . .
C3 C2 H2A 125.7 . .
C1 C2 H2A 125.7 . .
Fe1 C2 H2A 125.9 . .
C4 C3 C2 107.97(18) . .
C4 C3 Fe1 69.88(10) . .
C2 C3 Fe1 69.71(10) . .
C4 C3 H3A 126.0 . .
C2 C3 H3A 126.0 . .
Fe1 C3 H3A 126.0 . .
C3 C4 C5 107.90(17) . .
C3 C4 Fe1 69.44(10) . .
C5 C4 Fe1 69.61(10) . .
C3 C4 H4A 126.0 . .
C5 C4 H4A 126.0 . .
Fe1 C4 H4A 126.5 . .
C4 C5 C1 108.76(16) . .
C4 C5 Fe1 69.64(10) . .
C1 C5 Fe1 70.50(9) . .
C4 C5 H5A 125.6 . .
C1 C5 H5A 125.6 . .
Fe1 C5 H5A 125.8 . .
N1 C6 N2 127.25(17) . .
N1 C6 N3 118.23(15) . .
N2 C6 N3 114.50(15) . .
N2 C7 C8 103.84(15) . .
N2 C7 H7A 111.0 . .
C8 C7 H7A 111.0 . .
N2 C7 H7B 111.0 . .
C8 C7 H7B 111.0 . .
H7A C7 H7B 109.0 . .
C9 C8 C7 104.46(16) . .
C9 C8 H8A 110.9 . .
C7 C8 H8A 110.9 . .
C9 C8 H8B 110.9 . .
C7 C8 H8B 110.9 . .
H8A C8 H8B 108.9 . .
C8 C9 C10 103.77(17) . .
C8 C9 H9A 111.0 . .
C10 C9 H9A 111.0 . .
C8 C9 H9B 111.0 . .
C10 C9 H9B 111.0 . .
H9A C9 H9B 109.0 . .
N2 C10 C9 103.67(16) . .
N2 C10 H10A 111.0 . .
C9 C10 H10A 111.0 . .
N2 C10 H10B 111.0 . .
C9 C10 H10B 111.0 . .
H10A C10 H10B 109.0 . .
N3 C11 C12 102.94(15) . .
N3 C11 H11A 111.2 . .
C12 C11 H11A 111.2 . .
N3 C11 H11B 111.2 . .
C12 C11 H11B 111.2 . .
H11A C11 H11B 109.1 . .
C11 C12 C13 101.86(15) . .
C11 C12 H12A 111.4 . .
C13 C12 H12A 111.4 . .
C11 C12 H12B 111.4 . .
C13 C12 H12B 111.4 . .
H12A C12 H12B 109.3 . .
C12 C13 C14 103.30(16) . .
C12 C13 H13A 111.1 . .
C14 C13 H13A 111.1 . .
C12 C13 H13B 111.1 . .
C14 C13 H13B 111.1 . .
H13A C13 H13B 109.1 . .
N3 C14 C13 103.79(15) . .
N3 C14 H14B 111.0 . .
C13 C14 H14B 111.0 . .
N3 C14 H14A 111.0 . .
C13 C14 H14A 111.0 . .
H14B C14 H14A 109.0 . .
C3 Fe1 C3 161.60(12) . 2
C3 Fe1 C2 156.82(8) . 2
C3 Fe1 C2 40.77(9) 2 2
C3 Fe1 C2 40.77(9) . .
C3 Fe1 C2 156.82(8) 2 .
C2 Fe1 C2 119.15(12) 2 .
C3 Fe1 C5 108.90(7) . 2
C3 Fe1 C5 68.53(7) 2 2
C2 Fe1 C5 68.37(7) 2 2
C2 Fe1 C5 120.15(7) . 2
C3 Fe1 C5 68.53(7) . .
C3 Fe1 C5 108.89(7) 2 .
C2 Fe1 C5 120.15(7) 2 .
C2 Fe1 C5 68.37(7) . .
C5 Fe1 C5 164.84(10) 2 .
C3 Fe1 C4 125.53(8) . 2
C3 Fe1 C4 40.68(8) 2 2
C2 Fe1 C4 68.43(7) 2 2
C2 Fe1 C4 158.26(7) . 2
C5 Fe1 C4 40.75(7) 2 2
C5 Fe1 C4 127.68(8) . 2
C3 Fe1 C4 40.68(8) . .
C3 Fe1 C4 125.53(8) 2 .
C2 Fe1 C4 158.27(7) 2 .
C2 Fe1 C4 68.43(7) . .
C5 Fe1 C4 127.68(8) 2 .
C5 Fe1 C4 40.76(7) . .
C4 Fe1 C4 112.68(11) 2 .
C3 Fe1 C1 68.81(7) . .
C3 Fe1 C1 121.94(7) 2 .
C2 Fe1 C1 103.05(7) 2 .
C2 Fe1 C1 40.86(7) . .
C5 Fe1 C1 153.78(7) 2 .
C5 Fe1 C1 40.63(7) . .
C4 Fe1 C1 160.87(7) 2 .
C4 Fe1 C1 68.64(7) . .
C3 Fe1 C1 121.94(7) . 2
C3 Fe1 C1 68.81(7) 2 2
C2 Fe1 C1 40.86(7) 2 2
C2 Fe1 C1 103.05(7) . 2
C5 Fe1 C1 40.63(7) 2 2
C5 Fe1 C1 153.78(7) . 2
C4 Fe1 C1 68.64(7) 2 2
C4 Fe1 C1 160.87(7) . 2
C1 Fe1 C1 116.84(10) . 2
C6 N1 C1 120.78(14) . .
C6 N2 C7 123.98(15) . .
C6 N2 C10 124.17(15) . .
C7 N2 C10 111.73(13) . .
C6 N3 C14 120.13(14) . .
C6 N3 C11 118.45(15) . .
C14 N3 C11 110.30(15) . .

loop_
_geom_bond_atom_site_label_1
_geom_bond_atom_site_label_2
_geom_bond_distance
_geom_bond_site_symmetry_2
C1 N1 1.403(2) .
C1 C5 1.437(3) .
C1 C2 1.444(3) .
C1 Fe1 2.0802(17) .
C2 C3 1.431(3) .
C2 Fe1 2.0554(19) .
C2 H2A 0.9500 .
C3 C4 1.429(3) .
C3 Fe1 2.0529(16) .
C3 H3A 0.9500 .
C4 C5 1.434(3) .
C4 Fe1 2.0587(18) .
C4 H4A 0.9500 .
C5 Fe1 2.0583(17) .
C5 H5A 0.9500 .
C6 N1 1.301(2) .
C6 N2 1.384(2) .
C6 N3 1.394(3) .
C7 N2 1.466(2) .
C7 C8 1.517(3) .
C7 H7A 0.9900 .
C7 H7B 0.9900 .
C8 C9 1.513(3) .
C8 H8A 0.9900 .
C8 H8B 0.9900 .
C9 C10 1.531(2) .
C9 H9A 0.9900 .
C9 H9B 0.9900 .
C10 N2 1.473(2) .
C10 H10A 0.9900 .
C10 H10B 0.9900 .
C11 N3 1.481(2) .
C11 C12 1.521(3) .
C11 H11A 0.9900 .
C11 H11B 0.9900 .
C12 C13 1.523(3) .
C12 H12A 0.9900 .
C12 H12B 0.9900 .
C13 C14 1.538(3) .
C13 H13A 0.9900 .
C13 H13B 0.9900 .
C14 N3 1.479(2) .
C14 H14B 0.9900 .
C14 H14A 0.9900 .
Fe1 C3 2.0529(16) 2
Fe1 C2 2.0554(19) 2
Fe1 C5 2.0583(17) 2
Fe1 C4 2.0587(18) 2
Fe1 C1 2.0803(17) 2
